data_1566631
loop_
_publ_author_name
'Tan, Yee Seng'
'Yeo, Chien Ing'
'Kwong, Huey Chong'
'Tiekink, Edward R. T.'

_publ_section_title
;
 Unusual {&#x22EF;HNC <sub>2</sub> O&#x22EF;HC <sub> <i>n</i> </sub> O},
 <i>n</i> = 1 or 2, synthons predominate in the molecular packing of
 one-dimensional coordination polymers, {Cd[S <sub>2</sub> P(OR)
 <sub>2</sub> ] <sub>2</sub> ( <sup>3</sup> LH <sub>2</sub> )} <sub>
 <i>n</i> </sub> , for R = Me and Et, but are precluded when R = i-Pr;
 <sup>3</sup> LH <sub>2</sub> = <i>N</i> , <i>N</i>
 &#x2032;-bis(3-pyridylmethyl)oxalamide
;
_journal_issue 16
_journal_name_full CrystEngComm
_journal_page_first 2992
_journal_page_last 3004
_journal_paper_doi 10.1039/D2CE00208F
_journal_volume 24
_journal_year 2022
_chemical_formula_moiety 'C22 H34 Cd N4 O6 P2 S4'
_chemical_formula_sum 'C22 H34 Cd N4 O6 P2 S4'
_chemical_formula_weight 753.11
_space_group_crystal_system triclinic
_space_group_IT_number 2
_space_group_name_Hall '-P 1'
_space_group_name_H-M_alt 'P -1'
_atom_sites_solution_hydrogens mixed
_atom_sites_solution_primary direct
_atom_sites_solution_secondary difmap
_audit_creation_method SHELXL-2017/1
_audit_update_record
;
2022-01-29 deposited with the CCDC.	2022-03-17 downloaded from the CCDC.
;
_cell_angle_alpha 82.436(3)
_cell_angle_beta 77.672(3)
_cell_angle_gamma 64.113(3)
_cell_formula_units_Z 1
_cell_length_a 9.0611(3)
_cell_length_b 9.2065(3)
_cell_length_c 10.5703(4)
_cell_measurement_reflns_used 12867
_cell_measurement_temperature 100(2)
_cell_measurement_theta_max 75.7150
_cell_measurement_theta_min 4.2770
_cell_volume 774.27(5)
_computing_cell_refinement 'CrysAlisPro 1.171.39.31a (Rigaku OD, 2017)'
_computing_data_collection 'CrysAlisPro 1.171.39.31a (Rigaku OD, 2017)'
_computing_data_reduction 'CrysAlisPro 1.171.39.31a (Rigaku OD, 2017)'
_computing_molecular_graphics 'ORTEP-3 for Windows (Farrugia, 2012), DIAMOND (Brandenburg, 2006)'
_computing_publication_material 'publCIF (Westrip, 2010)'
_computing_structure_refinement 'SHELXL-2014/7 (Sheldrick, 2014)'
_computing_structure_solution 'SHELXS97 (Sheldrick, 2008)'
_diffrn_ambient_temperature 100(2)
_diffrn_measured_fraction_theta_full 1.000
_diffrn_measured_fraction_theta_max 1.000
_diffrn_measurement_device_type 'XtaLAB Synergy, Dualflex, AtlasS2'
_diffrn_measurement_method '\w scans'
_diffrn_radiation_type CuK\a
_diffrn_radiation_wavelength 1.54178
_diffrn_reflns_av_R_equivalents 0.0248
_diffrn_reflns_av_unetI/netI 0.0150
_diffrn_reflns_Laue_measured_fraction_full 1.000
_diffrn_reflns_Laue_measured_fraction_max 1.000
_diffrn_reflns_limit_h_max 10
_diffrn_reflns_limit_h_min -10
_diffrn_reflns_limit_k_max 10
_diffrn_reflns_limit_k_min -10
_diffrn_reflns_limit_l_max 12
_diffrn_reflns_limit_l_min -12
_diffrn_reflns_number 16964
_diffrn_reflns_point_group_measured_fraction_full 1.000
_diffrn_reflns_point_group_measured_fraction_max 1.000
_diffrn_reflns_theta_full 67.068
_diffrn_reflns_theta_max 67.068
_diffrn_reflns_theta_min 4.285
_diffrn_source 'micro-focus sealed X-ray tube'
_exptl_absorpt_coefficient_mu 9.513
_exptl_absorpt_correction_T_max 1.000
_exptl_absorpt_correction_T_min 0.388
_exptl_absorpt_correction_type gaussian
_exptl_absorpt_process_details 'CrysAlisPro 1.171.39.31a (Rigaku Oxford Diffraction, 2017)'
_exptl_crystal_colour colourless
_exptl_crystal_density_diffrn 1.615
_exptl_crystal_description needle
_exptl_crystal_F_000 384
_exptl_crystal_size_max 0.209
_exptl_crystal_size_mid 0.057
_exptl_crystal_size_min 0.036
_refine_diff_density_max 0.310
_refine_diff_density_min -0.293
_refine_diff_density_rms 0.049
_refine_ls_extinction_method none
_refine_ls_goodness_of_fit_ref 1.063
_refine_ls_hydrogen_treatment mixed
_refine_ls_matrix_type full
_refine_ls_number_parameters 183
_refine_ls_number_reflns 2767
_refine_ls_number_restraints 1
_refine_ls_restrained_S_all 1.063
_refine_ls_R_factor_all 0.0159
_refine_ls_R_factor_gt 0.0158
_refine_ls_shift/su_max 0.001
_refine_ls_shift/su_mean 0.000
_refine_ls_structure_factor_coef Fsqd
_refine_ls_weighting_details 'w=1/[\s^2^(Fo^2^)+(0.0184P)^2^+0.4290P] where P=(Fo^2^+2Fc^2^)/3'
_refine_ls_weighting_scheme calc
_refine_ls_wR_factor_gt 0.0396
_refine_ls_wR_factor_ref 0.0397
_reflns_Friedel_coverage 0.000
_reflns_number_gt 2752
_reflns_number_total 2767
_reflns_threshold_expression 'I > 2\s(I)'
_cod_data_source_file d2ce00208f2.cif
_cod_data_source_block 2
_cod_database_code 1566631
_shelx_shelxl_version_number 2017/1
_shelx_space_group_comment
;
The symmetry employed for this shelxl refinement is uniquely defined
by the following loop, which should always be used as a source of
symmetry information in preference to the above space-group names.
They are only intended as comments.
;
_shelx_estimated_absorpt_t_min 0.241
_shelx_estimated_absorpt_t_max 0.726

loop_
_space_group_symop_operation_xyz
'x, y, z'
'-x, -y, -z'

loop_
_atom_site_label
_atom_site_type_symbol
_atom_site_fract_x
_atom_site_fract_y
_atom_site_fract_z
_atom_site_U_iso_or_equiv
_atom_site_adp_type
_atom_site_occupancy
_atom_site_site_symmetry_order
_atom_site_calc_flag
_atom_site_refinement_flags_posn
_atom_site_refinement_flags_adp
_atom_site_refinement_flags_occupancy
_atom_site_disorder_assembly
_atom_site_disorder_group
Cd Cd 0.500000 0.000000 0.500000 0.01187(5) Uani 1 2 d S . P . .
S1 S 0.76886(4) 0.03641(5) 0.52552(4) 0.01196(8) Uani 1 1 d . . . . .
S2 S 0.51926(5) -0.07329(5) 0.76202(4) 0.01383(9) Uani 1 1 d . . . . .
P1 P 0.67058(5) 0.03536(5) 0.71304(4) 0.01079(9) Uani 1 1 d . . . . .
O1 O 0.58224(13) 0.22018(13) 0.74930(10) 0.0145(2) Uani 1 1 d . . . . .
O2 O 0.81442(13) -0.04757(13) 0.79906(11) 0.0148(2) Uani 1 1 d . . . . .
O3 O 0.05132(15) 0.32139(14) 0.92388(11) 0.0189(3) Uani 1 1 d . . . . .
N1 N 0.33514(16) 0.27348(16) 0.53821(12) 0.0120(3) Uani 1 1 d . . . . .
N2 N -0.07155(17) 0.58298(17) 0.85107(13) 0.0152(3) Uani 1 1 d D . . . .
H1N H -0.107(2) 0.6835(13) 0.8685(19) 0.023 Uiso 1 1 d D U . . .
C1 C 0.4812(2) 0.2700(2) 0.87665(16) 0.0206(4) Uani 1 1 d . . . . .
H1A H 0.551057 0.224322 0.944883 0.025 Uiso 1 1 calc R U . . .
H1B H 0.391783 0.231953 0.895389 0.025 Uiso 1 1 calc R U . . .
C2 C 0.4078(2) 0.4513(2) 0.87269(19) 0.0261(4) Uani 1 1 d . . . . .
H2A H 0.340599 0.490153 0.957320 0.039 Uiso 1 1 calc R U . . .
H2B H 0.337095 0.494792 0.806079 0.039 Uiso 1 1 calc R U . . .
H2C H 0.497613 0.487217 0.852068 0.039 Uiso 1 1 calc R U . . .
C3 C 0.9271(2) 0.0300(2) 0.79494(17) 0.0185(4) Uani 1 1 d . . . . .
H3A H 0.874623 0.120098 0.854785 0.022 Uiso 1 1 calc R U . . .
H3B H 0.950479 0.074152 0.706207 0.022 Uiso 1 1 calc R U . . .
C4 C 1.0864(2) -0.0945(2) 0.83455(18) 0.0232(4) Uani 1 1 d . . . . .
H4A H 1.157855 -0.042236 0.841833 0.035 Uiso 1 1 calc R U . . .
H4B H 1.144172 -0.176640 0.769181 0.035 Uiso 1 1 calc R U . . .
H4C H 1.060983 -0.145877 0.918443 0.035 Uiso 1 1 calc R U . . .
C5 C 0.18808(19) 0.32588(19) 0.61944(15) 0.0126(3) Uani 1 1 d . . . . .
H5 H 0.154115 0.248225 0.668676 0.015 Uiso 1 1 calc R U . . .
C6 C 0.08363(19) 0.48868(19) 0.63450(15) 0.0128(3) Uani 1 1 d . . . . .
C7 C 0.1354(2) 0.6014(2) 0.56293(16) 0.0152(3) Uani 1 1 d . . . . .
H7 H 0.067128 0.713821 0.570877 0.018 Uiso 1 1 calc R U . . .
C8 C 0.2879(2) 0.5479(2) 0.47993(16) 0.0156(3) Uani 1 1 d . . . . .
H8 H 0.325929 0.622773 0.430604 0.019 Uiso 1 1 calc R U . . .
C9 C 0.3832(2) 0.3836(2) 0.47035(15) 0.0143(3) Uani 1 1 d . . . . .
H9 H 0.487445 0.347064 0.413157 0.017 Uiso 1 1 calc R U . . .
C10 C -0.08210(19) 0.5414(2) 0.72594(16) 0.0154(3) Uani 1 1 d . . . . .
H10A H -0.166533 0.636282 0.686406 0.018 Uiso 1 1 calc R U . . .
H10B H -0.118859 0.452949 0.739048 0.018 Uiso 1 1 calc R U . . .
C11 C -0.00292(19) 0.4672(2) 0.93796(15) 0.0144(3) Uani 1 1 d . . . . .

loop_
_atom_site_aniso_label
_atom_site_aniso_U_11
_atom_site_aniso_U_22
_atom_site_aniso_U_33
_atom_site_aniso_U_23
_atom_site_aniso_U_13
_atom_site_aniso_U_12
Cd 0.01072(8) 0.00774(9) 0.01599(9) -0.00140(6) -0.00444(6) -0.00164(6)
S1 0.01067(17) 0.01169(19) 0.01251(18) -0.00087(14) -0.00073(14) -0.00428(14)
S2 0.01291(18) 0.0147(2) 0.01447(19) 0.00188(15) -0.00215(15) -0.00720(15)
P1 0.00992(18) 0.0094(2) 0.01173(19) 0.00035(15) -0.00246(15) -0.00285(15)
O1 0.0157(5) 0.0113(6) 0.0135(5) -0.0024(4) 0.0001(4) -0.0035(5)
O2 0.0141(5) 0.0151(6) 0.0173(6) 0.0038(5) -0.0071(5) -0.0074(5)
O3 0.0234(6) 0.0116(6) 0.0170(6) -0.0010(5) -0.0029(5) -0.0033(5)
N1 0.0120(6) 0.0100(7) 0.0136(6) -0.0009(5) -0.0043(5) -0.0032(5)
N2 0.0156(7) 0.0110(7) 0.0144(7) -0.0021(5) -0.0028(5) -0.0010(6)
C1 0.0208(9) 0.0217(9) 0.0140(8) -0.0062(7) 0.0038(7) -0.0059(7)
C2 0.0234(9) 0.0221(10) 0.0298(10) -0.0125(8) 0.0023(8) -0.0068(8)
C3 0.0187(8) 0.0201(9) 0.0226(9) 0.0023(7) -0.0079(7) -0.0125(7)
C4 0.0176(9) 0.0279(10) 0.0262(9) 0.0033(8) -0.0082(7) -0.0108(8)
C5 0.0139(8) 0.0122(8) 0.0118(7) 0.0004(6) -0.0049(6) -0.0048(6)
C6 0.0135(8) 0.0130(8) 0.0113(7) -0.0017(6) -0.0054(6) -0.0032(6)
C7 0.0179(8) 0.0094(8) 0.0174(8) -0.0009(6) -0.0078(7) -0.0027(6)
C8 0.0191(8) 0.0129(8) 0.0169(8) 0.0022(6) -0.0064(7) -0.0080(7)
C9 0.0138(8) 0.0149(8) 0.0150(8) -0.0010(6) -0.0038(6) -0.0060(6)
C10 0.0128(8) 0.0144(8) 0.0155(8) -0.0022(6) -0.0046(6) -0.0012(6)
C11 0.0110(7) 0.0156(9) 0.0136(8) -0.0014(7) 0.0010(6) -0.0040(6)

loop_
_atom_type_symbol
_atom_type_description
_atom_type_scat_dispersion_real
_atom_type_scat_dispersion_imag
_atom_type_scat_source
C C 0.0181 0.0091 'International Tables Vol C Tables 4.2.6.8 and 6.1.1.4'
H H 0.0000 0.0000 'International Tables Vol C Tables 4.2.6.8 and 6.1.1.4'
N N 0.0311 0.0180 'International Tables Vol C Tables 4.2.6.8 and 6.1.1.4'
O O 0.0492 0.0322 'International Tables Vol C Tables 4.2.6.8 and 6.1.1.4'
P P 0.2955 0.4335 'International Tables Vol C Tables 4.2.6.8 and 6.1.1.4'
S S 0.3331 0.5567 'International Tables Vol C Tables 4.2.6.8 and 6.1.1.4'
Cd Cd 0.1185 4.6533 'International Tables Vol C Tables 4.2.6.8 and 6.1.1.4'

loop_
_geom_angle_atom_site_label_1
_geom_angle_atom_site_label_2
_geom_angle_atom_site_label_3
_geom_angle
_geom_angle_site_symmetry_1
_geom_angle_site_symmetry_3
_geom_angle_publ_flag
N1 Cd N1 180.0 . 2_656 ?
N1 Cd S1 89.96(3) . . ?
N1 Cd S1 90.04(3) 2_656 . ?
N1 Cd S1 90.04(3) . 2_656 ?
N1 Cd S1 89.96(3) 2_656 2_656 ?
S1 Cd S1 180.0 . 2_656 ?
N1 Cd S2 91.72(3) . . ?
N1 Cd S2 88.28(3) 2_656 . ?
S1 Cd S2 75.988(11) . . ?
S1 Cd S2 104.013(11) 2_656 . ?
N1 Cd S2 88.28(3) . 2_656 ?
N1 Cd S2 91.72(3) 2_656 2_656 ?
S1 Cd S2 104.012(11) . 2_656 ?
S1 Cd S2 75.987(11) 2_656 2_656 ?
S2 Cd S2 180.0 . 2_656 ?
P1 S1 Cd 82.318(17) . . ?
P1 S2 Cd 79.592(16) . . ?
O1 P1 O2 104.60(6) . . ?
O1 P1 S2 112.62(5) . . ?
O2 P1 S2 107.63(5) . . ?
O1 P1 S1 105.17(5) . . ?
O2 P1 S1 110.53(5) . . ?
S2 P1 S1 115.75(2) . . ?
C1 O1 P1 121.35(10) . . ?
C3 O2 P1 117.52(10) . . ?
C9 N1 C5 118.30(13) . . ?
C9 N1 Cd 118.89(10) . . ?
C5 N1 Cd 122.66(10) . . ?
C11 N2 C10 120.35(14) . . ?
C11 N2 H1N 119.4(14) . . ?
C10 N2 H1N 120.2(14) . . ?
O1 C1 C2 106.67(14) . . ?
O1 C1 H1A 110.4 . . ?
C2 C1 H1A 110.4 . . ?
O1 C1 H1B 110.4 . . ?
C2 C1 H1B 110.4 . . ?
H1A C1 H1B 108.6 . . ?
C1 C2 H2A 109.5 . . ?
C1 C2 H2B 109.5 . . ?
H2A C2 H2B 109.5 . . ?
C1 C2 H2C 109.5 . . ?
H2A C2 H2C 109.5 . . ?
H2B C2 H2C 109.5 . . ?
O2 C3 C4 108.46(13) . . ?
O2 C3 H3A 110.0 . . ?
C4 C3 H3A 110.0 . . ?
O2 C3 H3B 110.0 . . ?
C4 C3 H3B 110.0 . . ?
H3A C3 H3B 108.4 . . ?
C3 C4 H4A 109.5 . . ?
C3 C4 H4B 109.5 . . ?
H4A C4 H4B 109.5 . . ?
C3 C4 H4C 109.5 . . ?
H4A C4 H4C 109.5 . . ?
H4B C4 H4C 109.5 . . ?
N1 C5 C6 122.80(15) . . ?
N1 C5 H5 118.6 . . ?
C6 C5 H5 118.6 . . ?
C5 C6 C7 118.11(15) . . ?
C5 C6 C10 120.71(14) . . ?
C7 C6 C10 121.17(14) . . ?
C8 C7 C6 119.27(15) . . ?
C8 C7 H7 120.4 . . ?
C6 C7 H7 120.4 . . ?
C9 C8 C7 118.70(15) . . ?
C9 C8 H8 120.6 . . ?
C7 C8 H8 120.6 . . ?
N1 C9 C8 122.80(15) . . ?
N1 C9 H9 118.6 . . ?
C8 C9 H9 118.6 . . ?
N2 C10 C6 111.77(13) . . ?
N2 C10 H10A 109.3 . . ?
C6 C10 H10A 109.3 . . ?
N2 C10 H10B 109.3 . . ?
C6 C10 H10B 109.3 . . ?
H10A C10 H10B 107.9 . . ?
O3 C11 N2 125.11(15) . . ?
O3 C11 C11 121.61(18) . 2_567 ?
N2 C11 C11 113.28(17) . 2_567 ?

loop_
_geom_bond_atom_site_label_1
_geom_bond_atom_site_label_2
_geom_bond_distance
_geom_bond_site_symmetry_2
_geom_bond_publ_flag
Cd N1 2.3366(13) . ?
Cd N1 2.3366(13) 2_656 ?
Cd S1 2.6716(4) . ?
Cd S1 2.6716(4) 2_656 ?
Cd S2 2.7872(4) . ?
Cd S2 2.7872(4) 2_656 ?
S1 P1 1.9926(5) . ?
S2 P1 1.9766(5) . ?
P1 O1 1.5919(11) . ?
P1 O2 1.6008(11) . ?
O1 C1 1.4595(19) . ?
O2 C3 1.4708(19) . ?
O3 C11 1.230(2) . ?
N1 C9 1.339(2) . ?
N1 C5 1.343(2) . ?
N2 C11 1.332(2) . ?
N2 C10 1.458(2) . ?
N2 H1N 0.868(9) . ?
C1 C2 1.501(3) . ?
C1 H1A 0.9900 . ?
C1 H1B 0.9900 . ?
C2 H2A 0.9800 . ?
C2 H2B 0.9800 . ?
C2 H2C 0.9800 . ?
C3 C4 1.503(2) . ?
C3 H3A 0.9900 . ?
C3 H3B 0.9900 . ?
C4 H4A 0.9800 . ?
C4 H4B 0.9800 . ?
C4 H4C 0.9800 . ?
C5 C6 1.388(2) . ?
C5 H5 0.9500 . ?
C6 C7 1.392(2) . ?
C6 C10 1.514(2) . ?
C7 C8 1.386(2) . ?
C7 H7 0.9500 . ?
C8 C9 1.381(2) . ?
C8 H8 0.9500 . ?
C9 H9 0.9500 . ?
C10 H10A 0.9900 . ?
C10 H10B 0.9900 . ?
C11 C11 1.534(3) 2_567 ?

loop_
_geom_torsion_atom_site_label_1
_geom_torsion_atom_site_label_2
_geom_torsion_atom_site_label_3
_geom_torsion_atom_site_label_4
_geom_torsion
_geom_torsion_site_symmetry_1
_geom_torsion_site_symmetry_2
_geom_torsion_site_symmetry_3
_geom_torsion_site_symmetry_4
_geom_torsion_publ_flag
O2 P1 O1 C1 -69.70(12) . . . . ?
S2 P1 O1 C1 46.90(13) . . . . ?
S1 P1 O1 C1 173.81(11) . . . . ?
O1 P1 O2 C3 -50.45(12) . . . . ?
S2 P1 O2 C3 -170.44(10) . . . . ?
S1 P1 O2 C3 62.27(11) . . . . ?
P1 O1 C1 C2 -175.68(11) . . . . ?
P1 O2 C3 C4 -157.42(11) . . . . ?
C9 N1 C5 C6 0.8(2) . . . . ?
Cd N1 C5 C6 -174.66(11) . . . . ?
N1 C5 C6 C7 -0.7(2) . . . . ?
N1 C5 C6 C10 179.09(14) . . . . ?
C5 C6 C7 C8 0.0(2) . . . . ?
C10 C6 C7 C8 -179.74(14) . . . . ?
C6 C7 C8 C9 0.4(2) . . . . ?
C5 N1 C9 C8 -0.4(2) . . . . ?
Cd N1 C9 C8 175.32(12) . . . . ?
C7 C8 C9 N1 -0.3(2) . . . . ?
C11 N2 C10 C6 -77.36(19) . . . . ?
C5 C6 C10 N2 97.83(17) . . . . ?
C7 C6 C10 N2 -82.41(18) . . . . ?
C10 N2 C11 O3 -2.1(2) . . . . ?
C10 N2 C11 C11 178.08(16) . . . 2_567 ?
